data_4029636
loop_
_publ_author_name
'Widner, Danielle L.'
'Knauf, Qianwei R.'
'Merucci, Mark T.'
'Fritz, Thomas R.'
'Sauer, Jon S.'
'Speetzen, Erin D.'
'Bosch, Eric'
'Bowling, Nathan P.'

_publ_section_title
;
 Intramolecular halogen bonding supported by an aryldiyne linker.
;
_journal_issue 13
_journal_name_full 'The Journal of organic chemistry'
_journal_page_first 6269
_journal_page_last 6278
_journal_paper_doi 10.1021/jo501015x
_journal_volume 79
_journal_year 2014
_chemical_formula_sum 'C25 H10 F4 I N'
_chemical_formula_weight 527.24
_chemical_name_systematic
;
 ?
;
_space_group_crystal_system triclinic
_space_group_IT_number 2
_space_group_name_Hall '-P 1'
_space_group_name_H-M_alt 'P -1'
_symmetry_space_group_name_Hall '-P 1'
_symmetry_space_group_name_H-M 'P -1'
_atom_sites_solution_hydrogens geom
_audit_creation_method SHELXL-2013
_cell_angle_alpha 76.6170(10)
_cell_angle_beta 80.3790(10)
_cell_angle_gamma 88.7780(10)
_cell_formula_units_Z 4
_cell_length_a 8.1996(3)
_cell_length_b 11.0966(5)
_cell_length_c 21.8061(9)
_cell_measurement_reflns_used 9944
_cell_measurement_temperature 99(2)
_cell_measurement_theta_max 27.18
_cell_measurement_theta_min 2.92
_cell_volume 1902.75(14)
_computing_cell_refinement 'Bruker SAINT'
_computing_data_collection 'Bruker APEX2'
_computing_data_reduction 'Bruker SAINT'
_computing_molecular_graphics 'XSeed (Barbour, 2003)'
_computing_publication_material 'XSeed (Barbour, 2003)'
_computing_structure_refinement 'SHELXL-2013 (Sheldrick, 2013)'
_computing_structure_solution 'SHELXS-2013 (Sheldrick, 2013)'
_diffrn_ambient_temperature 99(2)
_diffrn_detector_area_resol_mean 8.3660
_diffrn_measured_fraction_theta_full 0.999
_diffrn_measured_fraction_theta_max 0.997
_diffrn_measurement_device_type 'Bruker APEX-I CCD'
_diffrn_measurement_method 'phi and omega scans'
_diffrn_radiation_monochromator graphite
_diffrn_radiation_source 'fine-focus sealed tube'
_diffrn_radiation_type MoK\a
_diffrn_radiation_wavelength 0.71073
_diffrn_reflns_av_R_equivalents 0.0182
_diffrn_reflns_av_unetI/netI 0.0198
_diffrn_reflns_Laue_measured_fraction_full 0.999
_diffrn_reflns_Laue_measured_fraction_max 0.997
_diffrn_reflns_limit_h_max 10
_diffrn_reflns_limit_h_min -10
_diffrn_reflns_limit_k_max 14
_diffrn_reflns_limit_k_min -14
_diffrn_reflns_limit_l_max 27
_diffrn_reflns_limit_l_min -28
_diffrn_reflns_number 24613
_diffrn_reflns_point_group_measured_fraction_full 0.999
_diffrn_reflns_point_group_measured_fraction_max 0.997
_diffrn_reflns_theta_full 25.000
_diffrn_reflns_theta_max 27.187
_diffrn_reflns_theta_min 0.973
_exptl_absorpt_coefficient_mu 1.734
_exptl_absorpt_correction_T_max 0.7455
_exptl_absorpt_correction_T_min 0.7078
_exptl_absorpt_correction_type multi-scan
_exptl_absorpt_process_details 'SADABS V2008/1 (Bruker AXS)'
_exptl_crystal_colour colourless
_exptl_crystal_density_diffrn 1.841
_exptl_crystal_description cut
_exptl_crystal_F_000 1024
_exptl_crystal_size_max 0.200
_exptl_crystal_size_mid 0.200
_exptl_crystal_size_min 0.200
_refine_diff_density_max 0.570
_refine_diff_density_min -0.471
_refine_diff_density_rms 0.071
_refine_ls_extinction_method none
_refine_ls_goodness_of_fit_ref 1.074
_refine_ls_hydrogen_treatment constr
_refine_ls_matrix_type full
_refine_ls_number_parameters 559
_refine_ls_number_reflns 8465
_refine_ls_number_restraints 0
_refine_ls_restrained_S_all 1.074
_refine_ls_R_factor_all 0.0217
_refine_ls_R_factor_gt 0.0194
_refine_ls_shift/su_max 0.002
_refine_ls_shift/su_mean 0.000
_refine_ls_structure_factor_coef Fsqd
_refine_ls_weighting_details
;
 w=1/[\s^2^(Fo^2^)+(0.0145P)^2^+2.0792P]
 where P=(Fo^2^+2Fc^2^)/3
;
_refine_ls_weighting_scheme calc
_refine_ls_wR_factor_gt 0.0443
_refine_ls_wR_factor_ref 0.0455
_reflns_Friedel_coverage 0.000
_reflns_number_gt 7846
_reflns_number_total 8465
_reflns_threshold_expression 'I > 2\s(I)'
_cod_data_source_file jo501015x_si_001.cif
_cod_data_source_block 21
_cod_depositor_comments 'Adding full bibliography for 4029631--4029636.cif.'
_cod_database_code 4029636
_shelx_space_group_comment
;
The symmetry employed for this shelxl refinement is uniquely defined
by the following loop, which should always be used as a source of
symmetry information in preference to the above space-group names.
They are only intended as comments.
;
_shelx_estimated_absorpt_t_min 0.723
_shelx_estimated_absorpt_t_max 0.723
_shelxl_version_number 2013-2

loop_
_space_group_symop_operation_xyz
'x, y, z'
'-x, -y, -z'

loop_
_atom_site_label
_atom_site_type_symbol
_atom_site_fract_x
_atom_site_fract_y
_atom_site_fract_z
_atom_site_U_iso_or_equiv
_atom_site_adp_type
_atom_site_occupancy
_atom_site_site_symmetry_order
_atom_site_calc_flag
_atom_site_refinement_flags_posn
_atom_site_refinement_flags_adp
I1 I 0.18230(2) 0.46262(2) 0.05143(2) 0.01232(4) Uani 1 1 d . .
F1 F 0.33315(16) 0.66319(11) 0.11340(5) 0.0204(3) Uani 1 1 d . .
C1 C -0.0953(2) 0.19223(17) 0.14232(9) 0.0127(4) Uani 1 1 d . .
I2 I 0.82943(2) 0.01962(2) 0.43883(2) 0.01161(3) Uani 1 1 d . .
F2 F 0.53924(15) 0.85892(11) 0.06172(6) 0.0214(3) Uani 1 1 d . .
N2 N 1.0433(2) -0.16874(15) 0.39725(8) 0.0136(3) Uani 1 1 d . .
C2 C -0.0750(3) 0.25158(18) 0.19150(9) 0.0156(4) Uani 1 1 d . .
H2 H 0.0000 0.3199 0.1827 0.019 Uiso 1 1 calc R U
F3 F 0.65604(15) 0.91805(11) -0.06571(6) 0.0205(3) Uani 1 1 d . .
C3 C -0.1632(3) 0.21087(19) 0.25175(10) 0.0170(4) Uani 1 1 d . .
H3 H -0.1488 0.2514 0.2844 0.020 Uiso 1 1 calc R U
F4 F 0.56339(15) 0.78269(11) -0.14209(5) 0.0183(2) Uani 1 1 d . .
C4 C -0.2752(3) 0.10960(19) 0.26590(10) 0.0170(4) Uani 1 1 d . .
H4 H -0.3367 0.0833 0.3078 0.020 Uiso 1 1 calc R U
F5 F 0.66650(15) 0.28303(11) 0.38742(5) 0.0201(3) Uani 1 1 d . .
C5 C -0.2957(3) 0.04879(19) 0.21949(10) 0.0167(4) Uani 1 1 d . .
H5 H -0.3703 -0.0200 0.2295 0.020 Uiso 1 1 calc R U
F6 F 0.45173(16) 0.42302(11) 0.44607(6) 0.0216(3) Uani 1 1 d . .
C6 C -0.2060(2) 0.08837(18) 0.15656(9) 0.0138(4) Uani 1 1 d . .
F7 F 0.33459(15) 0.34954(11) 0.57356(6) 0.0200(3) Uani 1 1 d . .
C7 C -0.2230(2) 0.03208(18) 0.10595(10) 0.0153(4) Uani 1 1 d . .
H7 H -0.2934 -0.0386 0.1137 0.018 Uiso 1 1 calc R U
F8 F 0.43766(15) 0.13675(11) 0.64237(5) 0.0177(2) Uani 1 1 d . .
C8 C -0.1379(2) 0.07956(18) 0.04600(10) 0.0147(4) Uani 1 1 d . .
H8 H -0.1494 0.0429 0.0116 0.018 Uiso 1 1 calc R U
C9 C -0.0321(2) 0.18460(18) 0.03576(9) 0.0138(4) Uani 1 1 d . .
C10 C 0.0526(2) 0.23783(18) -0.02813(9) 0.0141(4) Uani 1 1 d . .
N11 N -0.0097(2) 0.23842(15) 0.08228(8) 0.0132(3) Uani 1 1 d . .
C11 C 0.1108(2) 0.28187(18) -0.08282(10) 0.0145(4) Uani 1 1 d . .
C12 C 0.1734(2) 0.33064(18) -0.14942(9) 0.0143(4) Uani 1 1 d . .
C13 C 0.1340(3) 0.26770(19) -0.19422(10) 0.0169(4) Uani 1 1 d . .
H13 H 0.0673 0.1944 -0.1798 0.020 Uiso 1 1 calc R U
C14 C 0.1910(3) 0.31090(19) -0.25909(10) 0.0183(4) Uani 1 1 d . .
H14 H 0.1647 0.2666 -0.2887 0.022 Uiso 1 1 calc R U
C15 C 0.2866(3) 0.41919(19) -0.28081(10) 0.0175(4) Uani 1 1 d . .
H15 H 0.3251 0.4491 -0.3253 0.021 Uiso 1 1 calc R U
C16 C 0.3259(2) 0.48347(19) -0.23760(9) 0.0155(4) Uani 1 1 d . .
H16 H 0.3907 0.5576 -0.2529 0.019 Uiso 1 1 calc R U
C17 C 0.2714(2) 0.44056(18) -0.17151(9) 0.0139(4) Uani 1 1 d . .
C18 C 0.3153(2) 0.51052(18) -0.12881(9) 0.0140(4) Uani 1 1 d . .
C19 C 0.3534(2) 0.57446(18) -0.09570(9) 0.0140(4) Uani 1 1 d . .
C20 C 0.3962(2) 0.64817(17) -0.05444(9) 0.0121(4) Uani 1 1 d . .
C21 C 0.3378(2) 0.61785(17) 0.01195(9) 0.0128(4) Uani 1 1 d . .
C22 C 0.3870(2) 0.68929(18) 0.04984(9) 0.0148(4) Uani 1 1 d . .
C23 C 0.4930(2) 0.78997(18) 0.02402(10) 0.0149(4) Uani 1 1 d . .
C24 C 0.5516(2) 0.82095(18) -0.04073(10) 0.0149(4) Uani 1 1 d . .
C25 C 0.5019(2) 0.75095(18) -0.07927(9) 0.0140(4) Uani 1 1 d . .
C26 C 1.1287(2) -0.15793(18) 0.33652(9) 0.0134(4) Uani 1 1 d . .
C27 C 1.1092(3) -0.04943(19) 0.28961(10) 0.0165(4) Uani 1 1 d . .
H27 H 1.0383 0.0138 0.3006 0.020 Uiso 1 1 calc R U
C28 C 1.1921(3) -0.0351(2) 0.22821(10) 0.0190(4) Uani 1 1 d . .
H28 H 1.1791 0.0384 0.1971 0.023 Uiso 1 1 calc R U
C29 C 1.2969(3) -0.1290(2) 0.21090(10) 0.0193(4) Uani 1 1 d . .
H29 H 1.3519 -0.1188 0.1680 0.023 Uiso 1 1 calc R U
C30 C 1.3196(3) -0.23413(19) 0.25532(10) 0.0180(4) Uani 1 1 d . .
H30 H 1.3911 -0.2962 0.2432 0.022 Uiso 1 1 calc R U
C31 C 1.2372(2) -0.25145(18) 0.31936(9) 0.0134(4) Uani 1 1 d . .
C32 C 1.2564(2) -0.35756(19) 0.36806(10) 0.0161(4) Uani 1 1 d . .
H32 H 1.3285 -0.4215 0.3588 0.019 Uiso 1 1 calc R U
C33 C 1.1707(2) -0.36746(18) 0.42846(10) 0.0153(4) Uani 1 1 d . .
H33 H 1.1819 -0.4384 0.4614 0.018 Uiso 1 1 calc R U
C34 C 1.0642(2) -0.27004(18) 0.44130(9) 0.0131(4) Uani 1 1 d . .
C35 C 0.9792(2) -0.28032(17) 0.50587(9) 0.0142(4) Uani 1 1 d . .
C36 C 0.9223(2) -0.29182(17) 0.56137(9) 0.0139(4) Uani 1 1 d . .
C37 C 0.8596(2) -0.31358(18) 0.62860(9) 0.0131(4) Uani 1 1 d . .
C38 C 0.9135(3) -0.41871(18) 0.66939(10) 0.0156(4) Uani 1 1 d . .
H38 H 0.9936 -0.4705 0.6522 0.019 Uiso 1 1 calc R U
C39 C 0.8517(3) -0.44784(18) 0.73416(10) 0.0162(4) Uani 1 1 d . .
H39 H 0.8894 -0.5191 0.7612 0.019 Uiso 1 1 calc R U
C40 C 0.7339(3) -0.37256(19) 0.75973(10) 0.0169(4) Uani 1 1 d . .
H40 H 0.6882 -0.3943 0.8039 0.020 Uiso 1 1 calc R U
C41 C 0.6836(2) -0.26630(18) 0.72090(9) 0.0149(4) Uani 1 1 d . .
H41 H 0.6059 -0.2141 0.7390 0.018 Uiso 1 1 calc R U
C42 C 0.7458(2) -0.23453(17) 0.65512(9) 0.0128(4) Uani 1 1 d . .
C43 C 0.6943(2) -0.12135(18) 0.61691(9) 0.0133(4) Uani 1 1 d . .
C44 C 0.6524(2) -0.02321(18) 0.58748(9) 0.0132(4) Uani 1 1 d . .
C45 C 0.6054(2) 0.09243(17) 0.55065(9) 0.0122(4) Uani 1 1 d . .
C46 C 0.6651(2) 0.13146(18) 0.48425(9) 0.0125(4) Uani 1 1 d . .
C47 C 0.6124(2) 0.24214(18) 0.45071(9) 0.0138(4) Uani 1 1 d . .
C48 C 0.5019(2) 0.31577(18) 0.48012(10) 0.0148(4) Uani 1 1 d . .
C49 C 0.4431(2) 0.27907(18) 0.54467(10) 0.0144(4) Uani 1 1 d . .
C50 C 0.4962(2) 0.16925(18) 0.57945(9) 0.0132(4) Uani 1 1 d . .

loop_
_atom_site_aniso_label
_atom_site_aniso_U_11
_atom_site_aniso_U_22
_atom_site_aniso_U_33
_atom_site_aniso_U_23
_atom_site_aniso_U_13
_atom_site_aniso_U_12
I1 0.01205(6) 0.01255(6) 0.01236(6) -0.00247(5) -0.00273(5) 0.00101(4)
F1 0.0269(7) 0.0248(6) 0.0108(6) -0.0067(5) -0.0026(5) -0.0027(5)
C1 0.0123(9) 0.0122(9) 0.0132(9) -0.0013(7) -0.0038(7) 0.0026(7)
I2 0.01147(6) 0.01273(6) 0.01087(6) -0.00333(4) -0.00164(4) 0.00001(4)
F2 0.0240(7) 0.0220(6) 0.0237(7) -0.0144(5) -0.0061(5) -0.0019(5)
N2 0.0133(8) 0.0144(8) 0.0134(8) -0.0041(6) -0.0016(6) 0.0002(6)
C2 0.0181(10) 0.0135(9) 0.0163(10) -0.0032(8) -0.0058(8) -0.0001(8)
F3 0.0209(6) 0.0142(6) 0.0258(7) -0.0046(5) -0.0020(5) -0.0050(5)
C3 0.0212(10) 0.0170(10) 0.0138(9) -0.0039(8) -0.0055(8) 0.0021(8)
F4 0.0223(6) 0.0189(6) 0.0118(6) -0.0017(5) 0.0003(5) -0.0007(5)
C4 0.0174(10) 0.0190(10) 0.0124(9) 0.0006(8) -0.0026(8) 0.0016(8)
F5 0.0269(7) 0.0195(6) 0.0100(6) 0.0021(5) 0.0002(5) 0.0041(5)
C5 0.0156(10) 0.0149(9) 0.0181(10) 0.0005(8) -0.0036(8) -0.0015(8)
F6 0.0268(7) 0.0135(6) 0.0219(6) 0.0009(5) -0.0046(5) 0.0070(5)
C6 0.0123(9) 0.0125(9) 0.0165(10) -0.0018(7) -0.0048(8) 0.0021(7)
F7 0.0223(6) 0.0164(6) 0.0215(6) -0.0082(5) 0.0008(5) 0.0049(5)
C7 0.0149(10) 0.0122(9) 0.0203(10) -0.0045(8) -0.0059(8) 0.0005(7)
F8 0.0221(6) 0.0185(6) 0.0108(5) -0.0031(5) 0.0019(5) -0.0012(5)
C8 0.0156(10) 0.0144(9) 0.0169(10) -0.0073(8) -0.0060(8) 0.0038(7)
C9 0.0141(9) 0.0131(9) 0.0150(9) -0.0043(7) -0.0036(8) 0.0046(7)
C10 0.0148(9) 0.0122(9) 0.0171(10) -0.0062(8) -0.0042(8) 0.0027(7)
N11 0.0141(8) 0.0124(8) 0.0137(8) -0.0029(6) -0.0042(6) 0.0019(6)
C11 0.0157(10) 0.0117(9) 0.0188(10) -0.0070(8) -0.0058(8) 0.0035(7)
C12 0.0155(10) 0.0144(9) 0.0141(9) -0.0052(8) -0.0029(8) 0.0038(7)
C13 0.0195(10) 0.0148(9) 0.0177(10) -0.0053(8) -0.0050(8) 0.0018(8)
C14 0.0233(11) 0.0187(10) 0.0172(10) -0.0101(8) -0.0076(8) 0.0053(8)
C15 0.0196(10) 0.0217(10) 0.0118(9) -0.0055(8) -0.0026(8) 0.0041(8)
C16 0.0158(10) 0.0171(10) 0.0141(9) -0.0048(8) -0.0023(8) 0.0019(8)
C17 0.0145(9) 0.0142(9) 0.0142(9) -0.0052(8) -0.0035(8) 0.0044(7)
C18 0.0133(9) 0.0146(9) 0.0122(9) -0.0009(7) 0.0002(7) 0.0013(7)
C19 0.0137(9) 0.0156(9) 0.0123(9) -0.0022(8) -0.0026(7) 0.0033(7)
C20 0.0110(9) 0.0124(9) 0.0143(9) -0.0048(7) -0.0042(7) 0.0047(7)
C21 0.0130(9) 0.0112(9) 0.0146(9) -0.0028(7) -0.0041(7) 0.0024(7)
C22 0.0158(10) 0.0171(10) 0.0127(9) -0.0051(8) -0.0035(8) 0.0045(8)
C23 0.0142(9) 0.0149(9) 0.0195(10) -0.0089(8) -0.0071(8) 0.0034(7)
C24 0.0132(9) 0.0112(9) 0.0205(10) -0.0033(8) -0.0038(8) 0.0014(7)
C25 0.0152(10) 0.0136(9) 0.0130(9) -0.0029(7) -0.0027(7) 0.0049(7)
C26 0.0119(9) 0.0156(9) 0.0137(9) -0.0057(8) -0.0019(7) -0.0012(7)
C27 0.0160(10) 0.0164(10) 0.0170(10) -0.0045(8) -0.0023(8) 0.0032(8)
C28 0.0195(10) 0.0194(10) 0.0160(10) -0.0001(8) -0.0027(8) 0.0005(8)
C29 0.0189(10) 0.0253(11) 0.0130(10) -0.0055(8) 0.0009(8) -0.0008(9)
C30 0.0168(10) 0.0204(10) 0.0184(10) -0.0088(8) -0.0016(8) 0.0030(8)
C31 0.0119(9) 0.0146(9) 0.0156(9) -0.0064(8) -0.0034(7) -0.0006(7)
C32 0.0155(10) 0.0149(9) 0.0203(10) -0.0080(8) -0.0047(8) 0.0022(8)
C33 0.0178(10) 0.0116(9) 0.0167(10) -0.0021(8) -0.0049(8) 0.0002(8)
C34 0.0128(9) 0.0137(9) 0.0140(9) -0.0052(7) -0.0021(7) -0.0025(7)
C35 0.0159(10) 0.0101(9) 0.0172(10) -0.0032(7) -0.0045(8) -0.0006(7)
C36 0.0151(9) 0.0106(9) 0.0168(10) -0.0031(7) -0.0047(8) 0.0002(7)
C37 0.0142(9) 0.0132(9) 0.0117(9) -0.0018(7) -0.0022(7) -0.0038(7)
C38 0.0169(10) 0.0137(9) 0.0170(10) -0.0042(8) -0.0044(8) 0.0010(8)
C39 0.0210(10) 0.0119(9) 0.0160(10) -0.0001(8) -0.0081(8) 0.0003(8)
C40 0.0183(10) 0.0188(10) 0.0124(9) -0.0007(8) -0.0027(8) -0.0028(8)
C41 0.0154(10) 0.0171(10) 0.0121(9) -0.0031(8) -0.0024(7) 0.0002(8)
C42 0.0139(9) 0.0122(9) 0.0123(9) -0.0012(7) -0.0039(7) -0.0027(7)
C43 0.0134(9) 0.0154(9) 0.0112(9) -0.0042(7) -0.0006(7) -0.0022(7)
C44 0.0132(9) 0.0165(10) 0.0102(9) -0.0047(7) 0.0001(7) -0.0025(7)
C45 0.0118(9) 0.0119(9) 0.0134(9) -0.0022(7) -0.0039(7) -0.0015(7)
C46 0.0109(9) 0.0134(9) 0.0143(9) -0.0054(7) -0.0022(7) -0.0004(7)
C47 0.0146(9) 0.0161(9) 0.0101(9) -0.0021(7) -0.0017(7) -0.0019(8)
C48 0.0168(10) 0.0099(9) 0.0174(10) 0.0001(7) -0.0063(8) 0.0007(7)
C49 0.0133(9) 0.0130(9) 0.0185(10) -0.0078(8) -0.0012(8) 0.0010(7)
C50 0.0142(9) 0.0149(9) 0.0101(9) -0.0025(7) -0.0008(7) -0.0034(7)

loop_
_atom_type_symbol
_atom_type_description
_atom_type_scat_dispersion_real
_atom_type_scat_dispersion_imag
_atom_type_scat_source
C C 0.0033 0.0016 'International Tables Vol C Tables 4.2.6.8 and 6.1.1.4'
H H 0.0000 0.0000 'International Tables Vol C Tables 4.2.6.8 and 6.1.1.4'
N N 0.0061 0.0033 'International Tables Vol C Tables 4.2.6.8 and 6.1.1.4'
F F 0.0171 0.0103 'International Tables Vol C Tables 4.2.6.8 and 6.1.1.4'
I I -0.4742 1.8119 'International Tables Vol C Tables 4.2.6.8 and 6.1.1.4'

loop_
_geom_angle_atom_site_label_1
_geom_angle_atom_site_label_2
_geom_angle_atom_site_label_3
_geom_angle
N11 C1 C2 118.46(17)
N11 C1 C6 122.27(17)
C2 C1 C6 119.27(18)
C34 N2 C26 118.10(17)
C3 C2 C1 120.20(19)
C2 C3 C4 120.85(19)
C5 C4 C3 120.38(19)
C4 C5 C6 120.24(19)
C7 C6 C5 123.51(18)
C7 C6 C1 117.41(18)
C5 C6 C1 119.06(18)
C8 C7 C6 119.86(18)
C7 C8 C9 119.06(18)
N11 C9 C8 122.96(18)
N11 C9 C10 117.99(18)
C8 C9 C10 119.04(17)
C11 C10 C9 174.7(2)
C9 N11 C1 118.42(17)
C10 C11 C12 176.7(2)
C13 C12 C17 118.95(18)
C13 C12 C11 118.71(18)
C17 C12 C11 122.33(17)
C14 C13 C12 121.07(19)
C13 C14 C15 119.96(19)
C16 C15 C14 120.04(19)
C15 C16 C17 121.01(19)
C16 C17 C12 118.97(18)
C16 C17 C18 118.84(18)
C12 C17 C18 122.19(18)
C19 C18 C17 176.6(2)
C18 C19 C20 178.2(2)
C25 C20 C21 118.01(17)
C25 C20 C19 120.21(18)
C21 C20 C19 121.76(18)
C22 C21 C20 119.52(18)
C22 C21 I1 121.20(14)
C20 C21 I1 119.27(14)
F1 C22 C21 121.08(18)
F1 C22 C23 117.68(17)
C21 C22 C23 121.24(18)
F2 C23 C24 119.49(18)
F2 C23 C22 120.42(18)
C24 C23 C22 120.09(18)
F3 C24 C23 120.07(17)
F3 C24 C25 120.70(18)
C23 C24 C25 119.23(18)
F4 C25 C24 117.65(18)
F4 C25 C20 120.42(17)
C24 C25 C20 121.90(18)
N2 C26 C27 118.43(17)
N2 C26 C31 122.39(18)
C27 C26 C31 119.18(18)
C28 C27 C26 120.28(19)
C27 C28 C29 120.51(19)
C30 C29 C28 120.51(19)
C29 C30 C31 120.48(19)
C32 C31 C30 123.49(18)
C32 C31 C26 117.50(18)
C30 C31 C26 119.02(18)
C33 C32 C31 119.66(18)
C32 C33 C34 119.12(18)
N2 C34 C33 123.23(18)
N2 C34 C35 118.50(17)
C33 C34 C35 118.24(18)
C36 C35 C34 173.9(2)
C35 C36 C37 176.1(2)
C38 C37 C42 118.97(18)
C38 C37 C36 118.24(18)
C42 C37 C36 122.79(18)
C39 C38 C37 120.94(19)
C38 C39 C40 119.91(18)
C41 C40 C39 120.10(19)
C40 C41 C42 120.85(19)
C41 C42 C37 119.13(18)
C41 C42 C43 119.03(18)
C37 C42 C43 121.84(17)
C44 C43 C42 176.4(2)
C43 C44 C45 178.1(2)
C50 C45 C46 118.12(17)
C50 C45 C44 120.41(17)
C46 C45 C44 121.46(17)
C47 C46 C45 119.09(17)
C47 C46 I2 121.32(14)
C45 C46 I2 119.59(14)
F5 C47 C46 121.06(17)
F5 C47 C48 117.20(17)
C46 C47 C48 121.74(18)
F6 C48 C49 119.76(18)
F6 C48 C47 120.45(18)
C49 C48 C47 119.79(18)
F7 C49 C48 120.21(18)
F7 C49 C50 120.34(18)
C48 C49 C50 119.45(18)
F8 C50 C49 117.94(17)
F8 C50 C45 120.27(17)
C49 C50 C45 121.79(18)

loop_
_geom_bond_atom_site_label_1
_geom_bond_atom_site_label_2
_geom_bond_distance
I1 C21 2.0916(19)
F1 C22 1.347(2)
C1 N11 1.366(2)
C1 C2 1.415(3)
C1 C6 1.426(3)
I2 C46 2.0948(19)
F2 C23 1.346(2)
N2 C34 1.328(3)
N2 C26 1.371(2)
C2 C3 1.369(3)
F3 C24 1.343(2)
C3 C4 1.410(3)
F4 C25 1.345(2)
C4 C5 1.373(3)
F5 C47 1.350(2)
C5 C6 1.419(3)
F6 C48 1.345(2)
C6 C7 1.415(3)
F7 C49 1.346(2)
C7 C8 1.366(3)
F8 C50 1.342(2)
C8 C9 1.421(3)
C9 N11 1.329(2)
C9 C10 1.444(3)
C10 C11 1.200(3)
C11 C12 1.437(3)
C12 C13 1.406(3)
C12 C17 1.416(3)
C13 C14 1.387(3)
C14 C15 1.391(3)
C15 C16 1.387(3)
C16 C17 1.407(3)
C17 C18 1.434(3)
C18 C19 1.202(3)
C19 C20 1.435(3)
C20 C25 1.394(3)
C20 C21 1.410(3)
C21 C22 1.379(3)
C22 C23 1.381(3)
C23 C24 1.378(3)
C24 C25 1.381(3)
C26 C27 1.414(3)
C26 C31 1.427(3)
C27 C28 1.372(3)
C28 C29 1.415(3)
C29 C30 1.364(3)
C30 C31 1.417(3)
C31 C32 1.417(3)
C32 C33 1.367(3)
C33 C34 1.424(3)
C34 C35 1.443(3)
C35 C36 1.201(3)
C36 C37 1.436(3)
C37 C38 1.406(3)
C37 C42 1.412(3)
C38 C39 1.383(3)
C39 C40 1.394(3)
C40 C41 1.383(3)
C41 C42 1.404(3)
C42 C43 1.435(3)
C43 C44 1.204(3)
C44 C45 1.430(3)
C45 C50 1.397(3)
C45 C46 1.416(3)
C46 C47 1.377(3)
C47 C48 1.384(3)
C48 C49 1.377(3)
C49 C50 1.382(3)
